data_1572545
loop_
_publ_author_name
'Kulyabin, Pavel S.'
'Goryunov, Georgy P.'
'Iashin, Andrei N.'
'Mladentsev, Dmitry Y.'
'Uborsky, Dmitry V.'
'Ehm, Christian'
'Canich, Jo Ann M.'
'Hagadorn, John R.'
'Voskoboynikov, Alexander Z.'

_publ_section_title
;
 Reversible C-C bond formation in group 4 metal complexes: nitrile
 extrusion <i>via</i> &#x3b2;-aryl elimination.
;
_journal_issue 38
_journal_name_full 'Chemical science'
_journal_page_first 15825
_journal_page_last 15834
_journal_paper_doi 10.1039/d4sc02173h
_journal_volume 15
_journal_year 2024
_chemical_formula_moiety 'C27 H36 Hf N2 Si'
_chemical_formula_sum 'C27 H36 Hf N2 Si'
_chemical_formula_weight 595.16
_space_group_crystal_system triclinic
_space_group_IT_number 2
_space_group_name_Hall '-P 1'
_space_group_name_H-M_alt 'P -1'
_atom_sites_solution_hydrogens geom
_atom_sites_solution_primary dual
_audit_creation_date 2017-12-15
_audit_creation_method
;
Olex2 1.2
(compiled 2017.08.10 svn.r3458 for OlexSys, GUI svn.r5381)
;
_audit_update_record
;
2023-10-16 deposited with the CCDC.	2024-09-10 downloaded from the CCDC.
;
_cell_angle_alpha 88.4150(10)
_cell_angle_beta 72.4220(10)
_cell_angle_gamma 63.5670(10)
_cell_formula_units_Z 2
_cell_length_a 9.6477(7)
_cell_length_b 10.3442(8)
_cell_length_c 15.3145(12)
_cell_measurement_reflns_used 8821
_cell_measurement_temperature 120
_cell_measurement_theta_max 30.772
_cell_measurement_theta_min 2.433
_cell_volume 1294.42(17)
_computing_cell_refinement 'SAINT v8.34A (Bruker, 2013)'
_computing_data_reduction 'SAINT v8.34A (Bruker, 2013)'
_computing_molecular_graphics 'Olex2 (Dolomanov et al., 2009)'
_computing_publication_material 'Olex2 (Dolomanov et al., 2009)'
_computing_structure_refinement 'ShelXL (Sheldrick, 2015)'
_computing_structure_solution 'ShelXT (Sheldrick, 2015)'
_diffrn_ambient_temperature 120
_diffrn_detector 'CCD area detector'
_diffrn_detector_area_resol_mean 7.9
_diffrn_detector_type APEX-II
_diffrn_measured_fraction_theta_full 1.000
_diffrn_measured_fraction_theta_max 1.000
_diffrn_measurement_device 'three-circle diffractometer'
_diffrn_measurement_device_type 'Bruker APEX-II CCD'
_diffrn_measurement_method '\f and \w scans'
_diffrn_radiation_monochromator graphite
_diffrn_radiation_probe x-ray
_diffrn_radiation_type MoK\a
_diffrn_radiation_wavelength 0.71073
_diffrn_reflns_av_R_equivalents 0.0453
_diffrn_reflns_av_unetI/netI 0.0459
_diffrn_reflns_Laue_measured_fraction_full 1.000
_diffrn_reflns_Laue_measured_fraction_max 1.000
_diffrn_reflns_limit_h_max 11
_diffrn_reflns_limit_h_min -11
_diffrn_reflns_limit_k_max 12
_diffrn_reflns_limit_k_min -12
_diffrn_reflns_limit_l_max 18
_diffrn_reflns_limit_l_min -18
_diffrn_reflns_number 12591
_diffrn_reflns_point_group_measured_fraction_full 1.000
_diffrn_reflns_point_group_measured_fraction_max 1.000
_diffrn_reflns_theta_full 25.242
_diffrn_reflns_theta_max 26.022
_diffrn_reflns_theta_min 1.406
_diffrn_source 'sealed X-ray tube'
_diffrn_source_target Mo
_diffrn_standards_number 0
_exptl_absorpt_coefficient_mu 4.092
_exptl_absorpt_correction_T_max 0.7461
_exptl_absorpt_correction_T_min 0.4605
_exptl_absorpt_correction_type multi-scan
_exptl_absorpt_process_details
'SADABS-2014/5 (Bruker,2014/5) was used for absorption correction. wR2(int) was 0.1186 before and 0.0478 after correction. The Ratio of minimum to maximum transmission is 0.6291. The \l/2 correction factor is 0.00150.'
_exptl_crystal_colour yellow
_exptl_crystal_colour_primary yellow
_exptl_crystal_density_diffrn 1.527
_exptl_crystal_description prism
_exptl_crystal_F_000 596
_exptl_crystal_size_max 0.2
_exptl_crystal_size_mid 0.17
_exptl_crystal_size_min 0.15
_refine_diff_density_max 2.992
_refine_diff_density_min -2.551
_refine_diff_density_rms 0.180
_refine_ls_extinction_method none
_refine_ls_goodness_of_fit_ref 1.028
_refine_ls_hydrogen_treatment constr
_refine_ls_matrix_type full
_refine_ls_number_parameters 288
_refine_ls_number_reflns 5091
_refine_ls_number_restraints 0
_refine_ls_restrained_S_all 1.028
_refine_ls_R_factor_all 0.0360
_refine_ls_R_factor_gt 0.0338
_refine_ls_shift/su_max 0.002
_refine_ls_shift/su_mean 0.000
_refine_ls_structure_factor_coef Fsqd
_refine_ls_weighting_details 'w=1/[\s^2^(Fo^2^)+(0.0613P)^2^] where P=(Fo^2^+2Fc^2^)/3'
_refine_ls_weighting_scheme calc
_refine_ls_wR_factor_gt 0.0881
_refine_ls_wR_factor_ref 0.0892
_reflns_Friedel_coverage 0.000
_reflns_number_gt 4704
_reflns_number_total 5091
_reflns_threshold_expression 'I > 2\s(I)'
_cod_data_source_file d4sc02173h7.cif
_cod_data_source_block 1977
_cod_depositor_comments 'Adding full bibliography for 1572545--1572551.cif.'
_cod_database_code 1572545
_shelxl_version_number 2014/6
_shelx_space_group_comment
;
The symmetry employed for this shelxl refinement is uniquely defined
by the following loop, which should always be used as a source of
symmetry information in preference to the above space-group names.
They are only intended as comments.
;
_shelx_estimated_absorpt_t_max 0.579
_shelx_estimated_absorpt_t_min 0.495
_olex2_refinement_description
;
1. Fixed Uiso
 At 1.2 times of:
  All C(H) groups, All C(H,H,H,H,H,H) groups
 At 1.5 times of:
  All C(H,H,H) groups
2. Others
 Sof(H1E)=Sof(H1C)=Sof(H1D)=1-FVAR(1)
 Sof(H1B)=Sof(H1A)=Sof(H1F)=FVAR(1)
 Sof(H2A)=Sof(H2C)=Sof(H2D)=1-FVAR(2)
 Sof(H2E)=Sof(H2F)=Sof(H2B)=FVAR(2)
3.a Ternary CH refined with riding coordinates:
 C9(H9), C12(H12)
3.b Aromatic/amide H refined with riding coordinates:
 C5(H5), C6(H6), C7(H7), C18(H18), C19(H19), C20(H20), C23(H23), C24(H24),
 C25(H25), C26(H26)
3.c Disordered Me refined with riding coordinates:
 C1(H1B,H1A,H1F,H1E,H1C,H1D), C2(H2E,H2F,H2B,H2A,H2C,H2D)
3.d Idealised Me refined as rotating group:
 C10(H10A,H10B,H10C), C11(H11A,H11B,H11C), C13(H13A,H13B,H13C), C14(H14A,H14B,
 H14C), C15(H15A,H15B,H15C), C16(H16A,H16B,H16C)
;
_olex2_submission_special_instructions 'No special instructions were received'

loop_
_space_group_symop_operation_xyz
'x, y, z'
'-x, -y, -z'

loop_
_atom_site_label
_atom_site_type_symbol
_atom_site_fract_x
_atom_site_fract_y
_atom_site_fract_z
_atom_site_U_iso_or_equiv
_atom_site_adp_type
_atom_site_occupancy
_atom_site_site_symmetry_order
_atom_site_calc_flag
_atom_site_refinement_flags_posn
_atom_site_refinement_flags_adp
_atom_site_refinement_flags_occupancy
_atom_site_disorder_assembly
_atom_site_disorder_group
Hf1 Hf 0.72289(2) 0.31487(2) 0.69496(2) 0.01218(8) Uani 1 1 d . . . . .
Si1 Si 0.36919(15) 0.36846(13) 0.85034(8) 0.0136(3) Uani 1 1 d . . . . .
N1 N 0.5668(4) 0.2457(4) 0.7884(2) 0.0118(7) Uani 1 1 d . . . . .
N2 N 0.4658(5) 0.4949(4) 0.6994(3) 0.0136(8) Uani 1 1 d . . . . .
C1 C 0.9463(6) 0.1044(5) 0.6297(3) 0.0237(11) Uani 1 1 d . . . . .
H1B H 1.0286 0.1242 0.5842 0.028 Uiso 0.22(6) 1 calc R . P . .
H1A H 0.9911 0.0540 0.6774 0.028 Uiso 0.22(6) 1 calc R . P . .
H1F H 0.9170 0.0430 0.5990 0.028 Uiso 0.22(6) 1 calc R . P . .
H1E H 0.9292 0.0233 0.6562 0.028 Uiso 0.78(6) 1 calc R . P . .
H1C H 0.9667 0.0934 0.5630 0.028 Uiso 0.78(6) 1 calc R . P . .
H1D H 1.0408 0.1044 0.6414 0.028 Uiso 0.78(6) 1 calc R . P . .
C2 C 0.7968(7) 0.4290(6) 0.7771(3) 0.0218(11) Uani 1 1 d . . . . .
H2E H 0.8699 0.4628 0.7356 0.026 Uiso 0.41(6) 1 calc R . P . .
H2F H 0.6994 0.5126 0.8168 0.026 Uiso 0.41(6) 1 calc R . P . .
H2B H 0.8540 0.3623 0.8155 0.026 Uiso 0.41(6) 1 calc R . P . .
H2A H 0.7456 0.4290 0.8430 0.026 Uiso 0.59(6) 1 calc R . P . .
H2C H 0.9161 0.3792 0.7618 0.026 Uiso 0.59(6) 1 calc R . P . .
H2D H 0.7616 0.5295 0.7631 0.026 Uiso 0.59(6) 1 calc R . P . .
C3 C 0.6281(5) 0.0961(5) 0.8067(3) 0.0127(9) Uani 1 1 d . . . . .
C4 C 0.7076(5) 0.0477(5) 0.8733(3) 0.0158(9) Uani 1 1 d . . . . .
C5 C 0.7674(6) -0.0988(5) 0.8871(3) 0.0184(10) Uani 1 1 d . . . . .
H5 H 0.8198 -0.1318 0.9325 0.022 Uiso 1 1 calc R . . . .
C6 C 0.7519(6) -0.1971(5) 0.8358(4) 0.0218(11) Uani 1 1 d . . . . .
H6 H 0.7937 -0.2965 0.8458 0.026 Uiso 1 1 calc R . . . .
C7 C 0.6749(6) -0.1490(5) 0.7701(3) 0.0193(10) Uani 1 1 d . . . . .
H7 H 0.6652 -0.2167 0.7347 0.023 Uiso 1 1 calc R . . . .
C8 C 0.6114(5) -0.0043(5) 0.7543(3) 0.0153(9) Uani 1 1 d . . . . .
C9 C 0.7389(6) 0.1456(5) 0.9280(3) 0.0185(10) Uani 1 1 d . . . . .
H9 H 0.6783 0.2475 0.9153 0.022 Uiso 1 1 calc R . . . .
C10 C 0.9206(7) 0.1065(6) 0.8974(4) 0.0276(12) Uani 1 1 d . . . . .
H10A H 0.9845 0.0035 0.9025 0.041 Uiso 1 1 calc GR . . . .
H10B H 0.9383 0.1665 0.9370 0.041 Uiso 1 1 calc GR . . . .
H10C H 0.9555 0.1243 0.8332 0.041 Uiso 1 1 calc GR . . . .
C11 C 0.6755(7) 0.1427(6) 1.0332(3) 0.0263(11) Uani 1 1 d . . . . .
H11A H 0.5614 0.1602 1.0515 0.039 Uiso 1 1 calc GR . . . .
H11B H 0.6822 0.2186 1.0660 0.039 Uiso 1 1 calc GR . . . .
H11C H 0.7426 0.0474 1.0488 0.039 Uiso 1 1 calc GR . . . .
C12 C 0.5276(6) 0.0411(5) 0.6809(3) 0.0191(10) Uani 1 1 d . . . . .
H12 H 0.4709 0.1498 0.6872 0.023 Uiso 1 1 calc R . . . .
C13 C 0.3991(7) -0.0126(6) 0.6915(4) 0.0319(13) Uani 1 1 d . . . . .
H13A H 0.4538 -0.1189 0.6778 0.048 Uiso 1 1 calc GR . . . .
H13B H 0.3385 0.0304 0.6484 0.048 Uiso 1 1 calc GR . . . .
H13C H 0.3232 0.0164 0.7549 0.048 Uiso 1 1 calc GR . . . .
C14 C 0.6544(7) -0.0150(6) 0.5834(3) 0.0301(12) Uani 1 1 d . . . . .
H14A H 0.7364 0.0194 0.5763 0.045 Uiso 1 1 calc GR . . . .
H14B H 0.5992 0.0215 0.5372 0.045 Uiso 1 1 calc GR . . . .
H14C H 0.7083 -0.1216 0.5747 0.045 Uiso 1 1 calc GR . . . .
C15 C 0.2131(6) 0.3016(6) 0.8683(4) 0.0247(11) Uani 1 1 d . . . . .
H15A H 0.2002 0.2864 0.8089 0.037 Uiso 1 1 calc GR . . . .
H15B H 0.1082 0.3738 0.9106 0.037 Uiso 1 1 calc GR . . . .
H15C H 0.2490 0.2095 0.8946 0.037 Uiso 1 1 calc GR . . . .
C16 C 0.3400(6) 0.4508(6) 0.9655(3) 0.0248(11) Uani 1 1 d . . . . .
H16A H 0.3598 0.3760 1.0073 0.037 Uiso 1 1 calc GR . . . .
H16B H 0.2278 0.5288 0.9911 0.037 Uiso 1 1 calc GR . . . .
H16C H 0.4171 0.4909 0.9586 0.037 Uiso 1 1 calc GR . . . .
C17 C 0.3319(5) 0.5164(5) 0.7727(3) 0.0146(9) Uani 1 1 d . . . . .
C18 C 0.1824(6) 0.6360(5) 0.7837(3) 0.0228(11) Uani 1 1 d . . . . .
H18 H 0.0901 0.6516 0.8356 0.027 Uiso 1 1 calc R . . . .
C19 C 0.1680(6) 0.7330(5) 0.7186(4) 0.0251(11) Uani 1 1 d . . . . .
H19 H 0.0661 0.8157 0.7255 0.030 Uiso 1 1 calc R . . . .
C20 C 0.3044(6) 0.7075(5) 0.6431(3) 0.0216(10) Uani 1 1 d . . . . .
H20 H 0.2959 0.7717 0.5973 0.026 Uiso 1 1 calc R . . . .
C21 C 0.4525(6) 0.5887(5) 0.6349(3) 0.0164(9) Uani 1 1 d . . . . .
C22 C 0.6088(6) 0.5487(5) 0.5583(3) 0.0182(10) Uani 1 1 d . . . . .
C23 C 0.6189(7) 0.6351(6) 0.4869(3) 0.0247(11) Uani 1 1 d . . . . .
H23 H 0.5247 0.7210 0.4861 0.030 Uiso 1 1 calc R . . . .
C24 C 0.7659(7) 0.5949(6) 0.4178(4) 0.0276(12) Uani 1 1 d . . . . .
H24 H 0.7738 0.6532 0.3693 0.033 Uiso 1 1 calc R . . . .
C25 C 0.9035(7) 0.4677(7) 0.4194(4) 0.0305(13) Uani 1 1 d . . . . .
H25 H 1.0048 0.4383 0.3713 0.037 Uiso 1 1 calc R . . . .
C26 C 0.8915(6) 0.3847(6) 0.4915(3) 0.0253(11) Uani 1 1 d . . . . .
H26 H 0.9865 0.2997 0.4922 0.030 Uiso 1 1 calc R . . . .
C27 C 0.7438(6) 0.4218(5) 0.5634(3) 0.0195(10) Uani 1 1 d . . . . .

loop_
_atom_site_aniso_label
_atom_site_aniso_U_11
_atom_site_aniso_U_22
_atom_site_aniso_U_33
_atom_site_aniso_U_23
_atom_site_aniso_U_13
_atom_site_aniso_U_12
Hf1 0.01231(12) 0.01164(12) 0.01138(12) 0.00110(7) -0.00261(8) -0.00522(9)
Si1 0.0127(6) 0.0115(6) 0.0131(6) 0.0007(5) -0.0023(5) -0.0036(5)
N1 0.0135(18) 0.0099(18) 0.0107(17) 0.0014(14) -0.0019(14) -0.0055(16)
N2 0.019(2) 0.0123(19) 0.0125(18) 0.0016(15) -0.0062(15) -0.0085(17)
C1 0.024(3) 0.019(2) 0.017(2) 0.000(2) 0.002(2) -0.006(2)
C2 0.033(3) 0.027(3) 0.018(2) 0.007(2) -0.011(2) -0.023(2)
C3 0.009(2) 0.010(2) 0.015(2) 0.0007(17) -0.0002(16) -0.0034(17)
C4 0.009(2) 0.017(2) 0.017(2) 0.0026(18) -0.0017(17) -0.0038(19)
C5 0.014(2) 0.015(2) 0.022(2) 0.0069(19) -0.0037(19) -0.005(2)
C6 0.017(2) 0.011(2) 0.031(3) 0.004(2) -0.003(2) -0.003(2)
C7 0.017(2) 0.014(2) 0.025(2) -0.0024(19) -0.0032(19) -0.007(2)
C8 0.011(2) 0.016(2) 0.017(2) 0.0006(18) -0.0012(17) -0.0063(19)
C9 0.016(2) 0.019(2) 0.019(2) 0.0012(19) -0.0084(19) -0.004(2)
C10 0.026(3) 0.034(3) 0.031(3) 0.010(2) -0.014(2) -0.018(3)
C11 0.031(3) 0.029(3) 0.018(2) 0.001(2) -0.010(2) -0.011(2)
C12 0.021(2) 0.015(2) 0.021(2) 0.0002(19) -0.007(2) -0.007(2)
C13 0.031(3) 0.032(3) 0.039(3) -0.002(3) -0.018(3) -0.016(3)
C14 0.030(3) 0.035(3) 0.020(3) -0.004(2) -0.007(2) -0.011(3)
C15 0.016(2) 0.024(3) 0.031(3) 0.002(2) -0.003(2) -0.010(2)
C16 0.022(3) 0.022(3) 0.016(2) -0.004(2) -0.002(2) 0.000(2)
C17 0.014(2) 0.009(2) 0.017(2) -0.0012(17) -0.0038(18) -0.0020(18)
C18 0.018(2) 0.021(3) 0.023(2) 0.003(2) -0.003(2) -0.005(2)
C19 0.023(3) 0.014(2) 0.031(3) 0.005(2) -0.010(2) -0.002(2)
C20 0.030(3) 0.013(2) 0.025(3) 0.007(2) -0.012(2) -0.011(2)
C21 0.021(2) 0.017(2) 0.018(2) 0.0029(18) -0.0094(19) -0.012(2)
C22 0.022(2) 0.023(3) 0.016(2) 0.0025(19) -0.0085(19) -0.013(2)
C23 0.033(3) 0.025(3) 0.022(3) 0.009(2) -0.011(2) -0.017(2)
C24 0.042(3) 0.030(3) 0.021(3) 0.012(2) -0.012(2) -0.025(3)
C25 0.032(3) 0.047(4) 0.019(3) 0.008(2) -0.003(2) -0.027(3)
C26 0.022(3) 0.029(3) 0.023(3) 0.005(2) -0.004(2) -0.011(2)
C27 0.020(2) 0.023(3) 0.018(2) 0.0021(19) -0.0063(19) -0.011(2)

loop_
_atom_type_symbol
_atom_type_description
_atom_type_scat_dispersion_real
_atom_type_scat_dispersion_imag
_atom_type_scat_source
C C 0.0033 0.0016 'International Tables Vol C Tables 4.2.6.8 and 6.1.1.4'
H H 0.0000 0.0000 'International Tables Vol C Tables 4.2.6.8 and 6.1.1.4'
Hf Hf -0.5830 6.1852 'International Tables Vol C Tables 4.2.6.8 and 6.1.1.4'
N N 0.0061 0.0033 'International Tables Vol C Tables 4.2.6.8 and 6.1.1.4'
Si Si 0.0817 0.0704 'International Tables Vol C Tables 4.2.6.8 and 6.1.1.4'

loop_
_geom_angle_atom_site_label_1
_geom_angle_atom_site_label_2
_geom_angle_atom_site_label_3
_geom_angle
_geom_angle_site_symmetry_1
_geom_angle_site_symmetry_3
_geom_angle_publ_flag
N1 Hf1 N2 78.10(13) . . ?
N1 Hf1 C1 102.55(16) . . ?
N1 Hf1 C2 107.29(16) . . ?
N1 Hf1 C27 140.72(16) . . ?
C1 Hf1 N2 150.48(17) . . ?
C1 Hf1 C27 94.23(18) . . ?
C2 Hf1 N2 101.90(17) . . ?
C2 Hf1 C1 105.9(2) . . ?
C2 Hf1 C27 101.67(17) . . ?
C27 Hf1 N2 70.31(15) . . ?
N1 Si1 C15 115.6(2) . . ?
N1 Si1 C16 115.8(2) . . ?
N1 Si1 C17 100.31(19) . . ?
C15 Si1 C17 110.2(2) . . ?
C16 Si1 C15 107.0(2) . . ?
C16 Si1 C17 107.6(2) . . ?
Si1 N1 Hf1 120.7(2) . . ?
C3 N1 Hf1 120.2(3) . . ?
C3 N1 Si1 119.0(3) . . ?
C17 N2 Hf1 119.6(3) . . ?
C21 N2 Hf1 119.7(3) . . ?
C21 N2 C17 120.2(4) . . ?
C4 C3 N1 121.2(4) . . ?
C4 C3 C8 119.7(4) . . ?
C8 C3 N1 119.0(4) . . ?
C3 C4 C9 123.0(4) . . ?
C5 C4 C3 119.0(4) . . ?
C5 C4 C9 117.9(4) . . ?
C6 C5 C4 121.4(5) . . ?
C7 C6 C5 119.3(4) . . ?
C6 C7 C8 121.7(5) . . ?
C3 C8 C12 122.3(4) . . ?
C7 C8 C3 118.9(4) . . ?
C7 C8 C12 118.8(4) . . ?
C4 C9 C10 111.3(4) . . ?
C4 C9 C11 112.4(4) . . ?
C10 C9 C11 109.9(4) . . ?
C8 C12 C13 112.7(4) . . ?
C8 C12 C14 110.7(4) . . ?
C13 C12 C14 109.2(4) . . ?
N2 C17 Si1 114.4(3) . . ?
N2 C17 C18 120.5(4) . . ?
C18 C17 Si1 125.0(4) . . ?
C17 C18 C19 119.7(5) . . ?
C20 C19 C18 119.1(5) . . ?
C21 C20 C19 119.9(5) . . ?
N2 C21 C20 120.6(4) . . ?
N2 C21 C22 113.7(4) . . ?
C20 C21 C22 125.7(4) . . ?
C23 C22 C21 121.5(5) . . ?
C27 C22 C21 115.9(4) . . ?
C27 C22 C23 122.6(5) . . ?
C24 C23 C22 119.7(5) . . ?
C23 C24 C25 119.7(5) . . ?
C26 C25 C24 119.7(5) . . ?
C25 C26 C27 122.5(5) . . ?
C22 C27 Hf1 118.9(3) . . ?
C22 C27 C26 115.9(5) . . ?
C26 C27 Hf1 124.4(4) . . ?

loop_
_geom_bond_atom_site_label_1
_geom_bond_atom_site_label_2
_geom_bond_distance
_geom_bond_site_symmetry_2
_geom_bond_publ_flag
Hf1 N1 2.105(4) . ?
Hf1 N2 2.328(4) . ?
Hf1 C1 2.242(5) . ?
Hf1 C2 2.204(5) . ?
Hf1 C27 2.271(5) . ?
Si1 N1 1.722(4) . ?
Si1 C15 1.868(5) . ?
Si1 C16 1.867(5) . ?
Si1 C17 1.885(5) . ?
N1 C3 1.443(6) . ?
N2 C17 1.364(6) . ?
N2 C21 1.358(6) . ?
C3 C4 1.407(6) . ?
C3 C8 1.421(6) . ?
C4 C5 1.397(7) . ?
C4 C9 1.514(7) . ?
C5 C6 1.387(7) . ?
C6 C7 1.381(7) . ?
C7 C8 1.388(7) . ?
C8 C12 1.523(6) . ?
C9 C10 1.530(7) . ?
C9 C11 1.546(6) . ?
C12 C13 1.535(7) . ?
C12 C14 1.541(7) . ?
C17 C18 1.384(7) . ?
C18 C19 1.388(7) . ?
C19 C20 1.388(7) . ?
C20 C21 1.380(7) . ?
C21 C22 1.492(7) . ?
C22 C23 1.401(7) . ?
C22 C27 1.399(7) . ?
C23 C24 1.377(8) . ?
C24 C25 1.398(8) . ?
C25 C26 1.389(7) . ?
C26 C27 1.406(7) . ?
